data_1553842
loop_
_publ_author_name
'Chen, Fu-Min'
'Huang, Fei-Dong'
'Yao, Xue-Yi'
'Li, Tian'
'Liu, Feng-Shou'

_publ_section_title
;
 Direct C--H heteroarylation by an acenaphthyl-based \a-diimine palladium
 complex: improvement of the reaction efficiency for bi(hetero)aryls under
 aerobic conditions
;
_journal_issue 12
_journal_name_full 'Organic Chemistry Frontiers'
_journal_page_first 2336
_journal_paper_doi 10.1039/C7QO00562H
_journal_volume 4
_journal_year 2017
_chemical_formula_moiety 'C40 H48 Cl2 N2 Pd, 2(O)'
_chemical_formula_sum 'C40 H48 Cl2 N2 O2 Pd'
_chemical_formula_weight 766.10
_space_group_crystal_system monoclinic
_space_group_IT_number 14
_space_group_name_Hall '-P 2yn'
_space_group_name_H-M_alt 'P 1 21/n 1'
_atom_sites_solution_hydrogens geom
_atom_sites_solution_primary direct
_audit_creation_date 2017-05-27
_audit_creation_method
;
Olex2 1.2
(compiled 2017.03.28 svn.r3405 for OlexSys, GUI svn.r5337)
;
_audit_update_record
;
2017-06-28 deposited with the CCDC.
2017-08-28 downloaded from the CCDC.
;
_cell_angle_alpha 90
_cell_angle_beta 94.489(7)
_cell_angle_gamma 90
_cell_formula_units_Z 4
_cell_length_a 11.7394(11)
_cell_length_b 19.8380(19)
_cell_length_c 16.5546(12)
_cell_measurement_reflns_used 5100
_cell_measurement_temperature 100.00(10)
_cell_measurement_theta_max 28.4770
_cell_measurement_theta_min 3.7450
_cell_volume 3843.5(6)
_computing_cell_refinement 'CrysAlisPro 1.171.38.43f (Rigaku OD, 2015)'
_computing_data_collection 'CrysAlisPro 1.171.38.43f (Rigaku OD, 2015)'
_computing_data_reduction 'CrysAlisPro 1.171.38.43f (Rigaku OD, 2015)'
_computing_molecular_graphics 'Olex2 (Dolomanov et al., 2009)'
_computing_publication_material 'Olex2 (Dolomanov et al., 2009)'
_computing_structure_refinement 'ShelXL (Sheldrick, 2015)'
_computing_structure_solution 'ShelXT (Sheldrick, 2015)'
_diffrn_ambient_environment N~2~
_diffrn_ambient_temperature 100.00(10)
_diffrn_detector 'CCD plate'
_diffrn_detector_area_resol_mean 5.2684
_diffrn_detector_type AtlasS2
_diffrn_measured_fraction_theta_full 0.997
_diffrn_measured_fraction_theta_max 0.997
_diffrn_measurement_details
;
List of Runs (angles in degrees, time in seconds):

  # Type    Start    End  Width  t~exp~   \w     \q     \k     \f   Frames
#--------------------------------------------------------------------------
  1  \w      5.00  32.00   1.00    8.24    --   11.90  37.00   0.00   27
  2  \w    -32.00  58.00   1.00    8.24    --  -11.66  37.00  60.00   90
  3  \w     38.00  72.00   1.00    8.24    --   11.90 178.00-180.00   34
  4  \w    -81.00  13.00   1.00    8.24    --  -11.66 -37.00-120.00   94
;
_diffrn_measurement_device 'four-circle diffractometer'
_diffrn_measurement_device_type 'SuperNova, Dual, Cu at zero, AtlasS2'
_diffrn_measurement_method '\w scans'
_diffrn_orient_matrix_type 'CrysAlisPro convention (1999,Acta A55,543-557)'
_diffrn_orient_matrix_UB_11 0.0235430000
_diffrn_orient_matrix_UB_12 -0.0147050000
_diffrn_orient_matrix_UB_13 -0.0340594000
_diffrn_orient_matrix_UB_21 -0.0220105000
_diffrn_orient_matrix_UB_22 0.0269683000
_diffrn_orient_matrix_UB_23 -0.0245994000
_diffrn_orient_matrix_UB_31 0.0514065000
_diffrn_orient_matrix_UB_32 0.0182454000
_diffrn_orient_matrix_UB_33 0.0089556000
_diffrn_radiation_monochromator mirror
_diffrn_radiation_probe x-ray
_diffrn_radiation_type MoK\a
_diffrn_radiation_wavelength 0.71073
_diffrn_reflns_av_R_equivalents 0.0831
_diffrn_reflns_av_unetI/netI 0.0906
_diffrn_reflns_Laue_measured_fraction_full 0.997
_diffrn_reflns_Laue_measured_fraction_max 0.997
_diffrn_reflns_limit_h_max 13
_diffrn_reflns_limit_h_min -13
_diffrn_reflns_limit_k_max 23
_diffrn_reflns_limit_k_min -20
_diffrn_reflns_limit_l_max 14
_diffrn_reflns_limit_l_min -19
_diffrn_reflns_number 19000
_diffrn_reflns_point_group_measured_fraction_full 0.997
_diffrn_reflns_point_group_measured_fraction_max 0.997
_diffrn_reflns_theta_full 24.998
_diffrn_reflns_theta_max 24.998
_diffrn_reflns_theta_min 3.482
_diffrn_source 'micro-focus sealed X-ray tube'
_diffrn_source_type 'SuperNova (Mo) X-ray Source'
_exptl_absorpt_coefficient_mu 0.657
_exptl_absorpt_correction_T_max 1.00000
_exptl_absorpt_correction_T_min 0.86150
_exptl_absorpt_correction_type multi-scan
_exptl_absorpt_process_details
;
CrysAlisPro 1.171.38.43f (Rigaku Oxford Diffraction, 2015)
Empirical absorption correction using spherical harmonics,
 implemented in SCALE3 ABSPACK scaling algorithm.
;
_exptl_crystal_colour orange
_exptl_crystal_density_diffrn 1.324
_exptl_crystal_description block
_exptl_crystal_F_000 1592
_exptl_crystal_size_max 0.18
_exptl_crystal_size_mid 0.15
_exptl_crystal_size_min 0.12
_refine_diff_density_max 1.497
_refine_diff_density_min -1.657
_refine_diff_density_rms 0.142
_refine_ls_extinction_method none
_refine_ls_goodness_of_fit_ref 1.185
_refine_ls_hydrogen_treatment constr
_refine_ls_matrix_type full
_refine_ls_number_parameters 436
_refine_ls_number_reflns 6750
_refine_ls_number_restraints 0
_refine_ls_restrained_S_all 1.185
_refine_ls_R_factor_all 0.1182
_refine_ls_R_factor_gt 0.0986
_refine_ls_shift/su_max 0.000
_refine_ls_shift/su_mean 0.000
_refine_ls_structure_factor_coef Fsqd
_refine_ls_weighting_details 'w=1/[\s^2^(Fo^2^)+55.6780P] where P=(Fo^2^+2Fc^2^)/3'
_refine_ls_weighting_scheme calc
_refine_ls_wR_factor_gt 0.2046
_refine_ls_wR_factor_ref 0.2146
_reflns_Friedel_coverage 0.000
_reflns_number_gt 5321
_reflns_number_total 6750
_reflns_threshold_expression 'I > 2\s(I)'
_cod_data_source_file c7qo00562h2.cif
_cod_data_source_block exp_597
_cod_database_code 1553842
_shelx_shelxl_version_number 2016/6
_shelx_space_group_comment
;
The symmetry employed for this shelxl refinement is uniquely defined
by the following loop, which should always be used as a source of
symmetry information in preference to the above space-group names.
They are only intended as comments.
;
_shelx_estimated_absorpt_t_max 0.925
_shelx_estimated_absorpt_t_min 0.891
_reflns_odcompleteness_completeness 99.72
_reflns_odcompleteness_iscentric 1
_reflns_odcompleteness_theta 26.32
_olex2_refinement_description
;
1. Fixed Uiso
 At 1.2 times of:
  All C(H) groups
 At 1.5 times of:
  All C(H,H,H) groups
2.a Aromatic/amide H refined with riding coordinates:
 C009(H009), C00B(H00B), C00D(H00D), C00E(H00E), C00F(H00F), C00L(H00L),
 C00N(H00N), C00O(H00O), C00Q(H00Q), C00T(H00T), C00U(H00U), C00V(H00V)
2.b Idealised Me refined as rotating group:
 C00Y(H00A,H00C,H00G), C010(H01A,H01B,H01C), C011(H01D,H01E,H01F), C012(H01G,
 H01H,H01I), C013(H01J,H01K,H01L), C014(H01M,H01N,H01O), C015(H01P,H01Q,H01R),
 C016(H01S,H01T,H01U), C018(H01V,H01W,H01X), C019(H01Y,H,HA), C01A(H01Z,HB,HC),
 C01B(H01,HD,HE)
;
_olex2_date_sample_data_collection 2017-05-27
_olex2_submission_special_instructions 'No special instructions were received'
_oxdiff_exptl_absorpt_empirical_details
;
Empirical correction (ABSPACK) includes:
- Absorption correction using spherical harmonics
- Frame scaling
;
_oxdiff_exptl_absorpt_empirical_full_max 1.260
_oxdiff_exptl_absorpt_empirical_full_min 0.768

loop_
_space_group_symop_operation_xyz
'x, y, z'
'-x+1/2, y+1/2, -z+1/2'
'-x, -y, -z'
'x-1/2, -y-1/2, z-1/2'

loop_
_atom_site_label
_atom_site_type_symbol
_atom_site_fract_x
_atom_site_fract_y
_atom_site_fract_z
_atom_site_U_iso_or_equiv
_atom_site_adp_type
_atom_site_occupancy
_atom_site_site_symmetry_order
_atom_site_calc_flag
_atom_site_refinement_flags_posn
Pd1 Pd 0.50419(6) 0.61685(4) 0.48901(4) 0.0252(2) Uani 1 1 d .
Cl1 Cl 0.65955(18) 0.64718(12) 0.57129(14) 0.0294(5) Uani 1 1 d .
Cl2 Cl 0.6140(2) 0.57240(17) 0.39496(17) 0.0510(8) Uani 1 1 d .
N2 N 0.3541(6) 0.5981(4) 0.4199(4) 0.0200(16) Uani 1 1 d .
N1 N 0.3927(6) 0.6406(4) 0.5741(4) 0.0256(17) Uani 1 1 d .
C006 C 0.2682(7) 0.6011(5) 0.4643(5) 0.024(2) Uani 1 1 d .
C007 C 0.2902(7) 0.6211(5) 0.5503(5) 0.0228(19) Uani 1 1 d .
C008 C 0.3313(7) 0.5764(5) 0.3374(5) 0.025(2) Uani 1 1 d .
C009 C 0.3260(7) 0.5079(5) 0.3297(6) 0.028(2) Uani 1 1 d .
H009 H 0.348634 0.480512 0.373709 0.033 Uiso 1 1 calc R
C00A C 0.4133(7) 0.6601(5) 0.6588(5) 0.024(2) Uani 1 1 d .
C00B C 0.2868(7) 0.4790(5) 0.2559(6) 0.029(2) Uani 1 1 d .
H00B H 0.284985 0.432352 0.250259 0.035 Uiso 1 1 calc R
C00C C 0.1808(7) 0.6179(5) 0.5880(5) 0.026(2) Uani 1 1 d .
C00D C 0.3966(8) 0.7316(6) 0.7710(6) 0.036(2) Uani 1 1 d .
H00D H 0.385638 0.774375 0.791945 0.044 Uiso 1 1 calc R
C00E C 0.2654(7) 0.5883(5) 0.1998(5) 0.027(2) Uani 1 1 d .
H00E H 0.247130 0.615429 0.154885 0.032 Uiso 1 1 calc R
C00F C 0.4352(7) 0.6081(5) 0.7106(5) 0.031(2) Uani 1 1 d .
H00F H 0.450014 0.565636 0.690004 0.038 Uiso 1 1 calc R
C00G C 0.2502(7) 0.5200(5) 0.1905(5) 0.027(2) Uani 1 1 d .
C00H C 0.3972(8) 0.7255(5) 0.6872(6) 0.029(2) Uani 1 1 d .
C00I C 0.3063(7) 0.6199(5) 0.2716(6) 0.028(2) Uani 1 1 d .
C00J C 0.1432(7) 0.5886(5) 0.4500(5) 0.0226(19) Uani 1 1 d .
C00K C 0.0998(8) 0.5998(5) 0.5262(6) 0.030(2) Uani 1 1 d .
C00L C 0.0719(8) 0.5719(5) 0.3840(6) 0.033(2) Uani 1 1 d .
H00L H 0.099842 0.565203 0.333549 0.039 Uiso 1 1 calc R
C00M C 0.1986(8) 0.4879(5) 0.1113(6) 0.034(2) Uani 1 1 d .
C00N C 0.1481(7) 0.6290(5) 0.6655(6) 0.033(2) Uani 1 1 d .
H00N H 0.201416 0.641038 0.707568 0.039 Uiso 1 1 calc R
C00O C -0.0492(8) 0.6053(5) 0.6177(6) 0.037(2) Uani 1 1 d .
H00O H -0.125514 0.602383 0.628627 0.044 Uiso 1 1 calc R
C00P C 0.4111(8) 0.6791(6) 0.8251(6) 0.033(2) Uani 1 1 d .
C00Q C 0.0320(8) 0.6217(5) 0.6787(6) 0.035(2) Uani 1 1 d .
H00Q H 0.009298 0.628231 0.730654 0.042 Uiso 1 1 calc R
C00R C 0.3214(9) 0.6974(5) 0.2747(6) 0.035(2) Uani 1 1 d .
C00S C 0.3777(10) 0.7888(6) 0.6333(6) 0.042(3) Uani 1 1 d .
C00T C -0.0896(7) 0.5764(5) 0.4684(6) 0.034(2) Uani 1 1 d .
H00T H -0.168053 0.573297 0.472327 0.041 Uiso 1 1 calc R
C00U C 0.4360(8) 0.6168(5) 0.7942(6) 0.033(2) Uani 1 1 d .
H00U H 0.453321 0.580787 0.828939 0.040 Uiso 1 1 calc R
C00V C -0.0457(8) 0.5650(5) 0.3946(6) 0.034(2) Uani 1 1 d .
H00V H -0.095077 0.552425 0.350533 0.041 Uiso 1 1 calc R
C00W C -0.0174(8) 0.5926(5) 0.5381(6) 0.031(2) Uani 1 1 d .
C00X C 0.3977(8) 0.6907(6) 0.9161(6) 0.037(3) Uani 1 1 d .
C00Y C 0.1054(9) 0.4389(6) 0.1300(7) 0.049(3) Uani 1 1 d .
H00A H 0.135727 0.406198 0.168665 0.074 Uiso 1 1 calc GR
H00C H 0.077174 0.416372 0.081122 0.074 Uiso 1 1 calc GR
H00G H 0.044048 0.463005 0.152060 0.074 Uiso 1 1 calc GR
C010 C 0.4145(11) 0.6264(7) 0.9654(6) 0.056(3) Uani 1 1 d .
H01A H 0.362428 0.592560 0.943481 0.084 Uiso 1 1 calc GR
H01B H 0.400092 0.635282 1.020656 0.084 Uiso 1 1 calc GR
H01C H 0.491562 0.610827 0.963065 0.084 Uiso 1 1 calc GR
C011 C 0.1474(10) 0.5408(6) 0.0504(6) 0.048(3) Uani 1 1 d .
H01D H 0.084206 0.562954 0.072649 0.072 Uiso 1 1 calc GR
H01E H 0.121276 0.518835 0.000641 0.072 Uiso 1 1 calc GR
H01F H 0.204690 0.573487 0.039927 0.072 Uiso 1 1 calc GR
C012 C 0.2932(9) 0.4495(7) 0.0717(7) 0.055(4) Uani 1 1 d .
H01G H 0.353463 0.480107 0.060863 0.083 Uiso 1 1 calc GR
H01H H 0.262284 0.429644 0.021808 0.083 Uiso 1 1 calc GR
H01I H 0.323011 0.414643 0.107649 0.083 Uiso 1 1 calc GR
C013 C 0.4431(12) 0.7154(7) 0.3138(8) 0.072(5) Uani 1 1 d .
H01J H 0.449215 0.702132 0.369726 0.108 Uiso 1 1 calc GR
H01K H 0.455301 0.763078 0.309939 0.108 Uiso 1 1 calc GR
H01L H 0.499675 0.691934 0.285660 0.108 Uiso 1 1 calc GR
C014 C 0.4894(12) 0.7405(7) 0.9498(7) 0.065(4) Uani 1 1 d .
H01M H 0.563688 0.721268 0.945617 0.098 Uiso 1 1 calc GR
H01N H 0.478740 0.749827 1.005630 0.098 Uiso 1 1 calc GR
H01O H 0.483036 0.781659 0.919247 0.098 Uiso 1 1 calc GR
C015 C 0.2512(11) 0.7920(7) 0.6026(10) 0.077(5) Uani 1 1 d .
H01P H 0.233196 0.754863 0.566675 0.116 Uiso 1 1 calc GR
H01Q H 0.236299 0.833636 0.574058 0.116 Uiso 1 1 calc GR
H01R H 0.204752 0.789623 0.647729 0.116 Uiso 1 1 calc GR
C016 C 0.2808(11) 0.7185(9) 0.9278(7) 0.076(5) Uani 1 1 d .
H01S H 0.274082 0.762910 0.904966 0.114 Uiso 1 1 calc GR
H01T H 0.269919 0.720529 0.984608 0.114 Uiso 1 1 calc GR
H01U H 0.223767 0.689677 0.901199 0.114 Uiso 1 1 calc GR
C018 C 0.4500(14) 0.7876(7) 0.5592(8) 0.076(5) Uani 1 1 d .
H01V H 0.517301 0.760875 0.571530 0.114 Uiso 1 1 calc GR
H01W H 0.471908 0.832807 0.546484 0.114 Uiso 1 1 calc GR
H01X H 0.405870 0.768524 0.513599 0.114 Uiso 1 1 calc GR
C019 C 0.2334(12) 0.7288(7) 0.3258(10) 0.073(4) Uani 1 1 d .
H01Y H 0.158251 0.721357 0.300226 0.109 Uiso 1 1 calc GR
H H 0.247343 0.776336 0.330857 0.109 Uiso 1 1 calc GR
HA H 0.239152 0.708485 0.378598 0.109 Uiso 1 1 calc GR
C01A C 0.3149(13) 0.7280(7) 0.1913(7) 0.069(4) Uani 1 1 d .
H01Z H 0.371659 0.707684 0.160321 0.103 Uiso 1 1 calc GR
HB H 0.328527 0.775609 0.195509 0.103 Uiso 1 1 calc GR
HC H 0.240422 0.720143 0.164730 0.103 Uiso 1 1 calc GR
C01B C 0.4078(17) 0.8526(7) 0.6789(8) 0.092(6) Uani 1 1 d .
H01 H 0.355341 0.859311 0.719831 0.137 Uiso 1 1 calc GR
HD H 0.403297 0.889995 0.642080 0.137 Uiso 1 1 calc GR
HE H 0.484145 0.849123 0.704028 0.137 Uiso 1 1 calc GR
O1 O 0.2823(9) 1.0040(6) 0.6762(9) 0.129(6) Uani 1 1 d .
O2 O 0.4345(9) 0.4415(6) 0.8561(12) 0.155(7) Uani 1 1 d .

loop_
_atom_site_aniso_label
_atom_site_aniso_U_11
_atom_site_aniso_U_22
_atom_site_aniso_U_33
_atom_site_aniso_U_23
_atom_site_aniso_U_13
_atom_site_aniso_U_12
Pd1 0.0158(3) 0.0401(4) 0.0197(4) -0.0009(3) 0.0005(3) -0.0012(3)
Cl1 0.0186(11) 0.0399(13) 0.0292(12) 0.0017(10) -0.0020(9) -0.0042(10)
Cl2 0.0138(11) 0.094(2) 0.0460(16) -0.0306(16) 0.0047(11) -0.0038(13)
N2 0.013(3) 0.030(4) 0.018(4) 0.001(3) 0.005(3) 0.000(3)
N1 0.022(4) 0.039(5) 0.015(4) 0.005(3) -0.002(3) 0.000(4)
C006 0.014(4) 0.032(5) 0.027(5) -0.001(4) 0.002(4) 0.005(4)
C007 0.005(4) 0.034(5) 0.028(5) 0.001(4) -0.005(3) 0.007(4)
C008 0.021(5) 0.039(6) 0.016(4) 0.001(4) 0.005(4) -0.002(4)
C009 0.022(5) 0.037(6) 0.024(5) -0.002(4) 0.001(4) 0.005(4)
C00A 0.015(4) 0.046(6) 0.009(4) -0.002(4) -0.006(3) 0.000(4)
C00B 0.016(4) 0.033(5) 0.039(6) -0.005(4) 0.005(4) -0.002(4)
C00C 0.014(4) 0.035(5) 0.029(5) 0.003(4) -0.002(4) 0.003(4)
C00D 0.033(6) 0.047(6) 0.029(5) -0.008(5) 0.000(4) -0.004(5)
C00E 0.016(4) 0.046(6) 0.018(4) 0.001(4) 0.001(3) -0.006(4)
C00F 0.020(5) 0.048(6) 0.026(5) -0.005(5) 0.004(4) 0.007(4)
C00G 0.013(4) 0.042(6) 0.027(5) -0.010(4) 0.007(4) -0.009(4)
C00H 0.022(5) 0.035(5) 0.028(5) -0.001(4) -0.006(4) -0.002(4)
C00I 0.019(5) 0.034(5) 0.031(5) -0.004(4) 0.004(4) -0.007(4)
C00J 0.006(4) 0.030(5) 0.030(5) 0.005(4) -0.007(3) 0.003(4)
C00K 0.029(5) 0.029(5) 0.033(5) 0.007(4) 0.005(4) 0.003(4)
C00L 0.032(5) 0.037(6) 0.030(5) -0.004(4) 0.007(4) -0.005(5)
C00M 0.026(5) 0.041(6) 0.034(6) -0.005(5) 0.003(4) -0.002(5)
C00N 0.013(4) 0.053(7) 0.032(5) -0.002(5) -0.004(4) 0.008(4)
C00O 0.019(5) 0.053(7) 0.038(6) 0.006(5) 0.004(4) 0.008(5)
C00P 0.020(5) 0.054(7) 0.025(5) -0.001(5) 0.005(4) 0.012(5)
C00Q 0.031(5) 0.046(6) 0.029(5) 0.001(5) 0.007(4) 0.013(5)
C00R 0.033(6) 0.037(6) 0.035(6) 0.003(5) -0.003(4) -0.012(5)
C00S 0.048(7) 0.039(6) 0.037(6) 0.005(5) -0.002(5) 0.006(5)
C00T 0.007(4) 0.044(6) 0.050(6) 0.000(5) 0.000(4) 0.002(4)
C00U 0.026(5) 0.047(6) 0.026(5) 0.007(5) 0.001(4) 0.011(5)
C00V 0.023(5) 0.036(6) 0.040(6) -0.006(5) -0.007(4) -0.003(4)
C00W 0.016(5) 0.036(5) 0.039(6) 0.005(4) 0.003(4) 0.008(4)
C00X 0.029(5) 0.061(7) 0.020(5) -0.008(5) -0.001(4) 0.003(5)
C00Y 0.039(6) 0.063(8) 0.044(7) -0.009(6) -0.004(5) -0.021(6)
C010 0.058(8) 0.086(10) 0.026(6) -0.002(6) 0.017(5) 0.005(7)
C011 0.044(7) 0.070(8) 0.030(6) -0.016(6) 0.003(5) -0.011(6)
C012 0.028(6) 0.078(9) 0.059(8) -0.035(7) -0.005(5) 0.009(6)
C013 0.078(10) 0.062(9) 0.070(9) 0.015(7) -0.038(8) -0.039(8)
C014 0.082(10) 0.082(10) 0.030(6) -0.002(6) -0.007(6) -0.023(8)
C015 0.051(8) 0.048(8) 0.126(13) 0.034(8) -0.035(8) 0.008(7)
C016 0.063(9) 0.132(14) 0.034(7) -0.003(8) 0.009(6) 0.043(9)
C018 0.123(14) 0.058(9) 0.049(8) 0.029(7) 0.022(8) 0.012(9)
C019 0.070(10) 0.046(8) 0.105(12) 0.001(8) 0.026(9) 0.011(7)
C01A 0.101(11) 0.056(8) 0.045(7) 0.008(6) -0.023(7) -0.045(8)
C01B 0.179(18) 0.040(8) 0.049(8) 0.006(6) -0.028(10) -0.011(10)
O1 0.081(8) 0.081(8) 0.209(15) -0.047(9) -0.081(9) 0.032(7)
O2 0.035(6) 0.070(8) 0.36(2) 0.030(11) 0.005(9) 0.000(5)

loop_
_atom_type_symbol
_atom_type_description
_atom_type_scat_dispersion_real
_atom_type_scat_dispersion_imag
_atom_type_scat_source
C C 0.0033 0.0016 'International Tables Vol C Tables 4.2.6.8 and 6.1.1.4'
H H 0.0000 0.0000 'International Tables Vol C Tables 4.2.6.8 and 6.1.1.4'
Cl Cl 0.1484 0.1585 'International Tables Vol C Tables 4.2.6.8 and 6.1.1.4'
N N 0.0061 0.0033 'International Tables Vol C Tables 4.2.6.8 and 6.1.1.4'
O O 0.0106 0.0060 'International Tables Vol C Tables 4.2.6.8 and 6.1.1.4'
Pd Pd -0.9988 1.0072 'International Tables Vol C Tables 4.2.6.8 and 6.1.1.4'

loop_
_geom_angle_atom_site_label_1
_geom_angle_atom_site_label_2
_geom_angle_atom_site_label_3
_geom_angle
Cl1 Pd1 Cl2 92.38(9)
N2 Pd1 Cl1 173.7(2)
N2 Pd1 Cl2 93.2(2)
N1 Pd1 Cl1 93.0(2)
N1 Pd1 Cl2 170.1(2)
N1 Pd1 N2 81.9(3)
C006 N2 Pd1 110.3(6)
C006 N2 C008 117.3(7)
C008 N2 Pd1 132.1(5)
C007 N1 Pd1 110.5(6)
C007 N1 C00A 117.0(7)
C00A N1 Pd1 130.9(6)
N2 C006 C007 118.3(8)
N2 C006 C00J 134.7(8)
C007 C006 C00J 107.0(7)
N1 C007 C006 117.4(8)
N1 C007 C00C 134.8(8)
C00C C007 C006 107.7(7)
C009 C008 N2 113.0(8)
C009 C008 C00I 122.3(8)
C00I C008 N2 124.4(8)
C008 C009 H009 120.0
C008 C009 C00B 120.0(9)
C00B C009 H009 120.0
C00F C00A N1 114.6(8)
C00F C00A C00H 121.2(8)
C00H C00A N1 123.6(8)
C009 C00B H00B 120.0
C00G C00B C009 120.1(9)
C00G C00B H00B 120.0
C00K C00C C007 105.6(8)
C00N C00C C007 134.3(8)
C00N C00C C00K 120.1(8)
C00H C00D H00D 117.5
C00P C00D H00D 117.5
C00P C00D C00H 125.0(10)
C00G C00E H00E 117.5
C00G C00E C00I 124.9(9)
C00I C00E H00E 117.5
C00A C00F H00F 119.3
C00A C00F C00U 121.4(9)
C00U C00F H00F 119.3
C00B C00G C00M 119.8(9)
C00E C00G C00B 117.3(8)
C00E C00G C00M 122.8(9)
C00A C00H C00S 125.2(8)
C00D C00H C00A 115.2(9)
C00D C00H C00S 119.5(9)
C008 C00I C00R 124.7(8)
C00E C00I C008 114.9(9)
C00E C00I C00R 120.4(9)
C00K C00J C006 104.6(7)
C00L C00J C006 134.7(9)
C00L C00J C00K 120.7(8)
C00C C00K C00J 115.1(8)
C00C C00K C00W 122.8(9)
C00W C00K C00J 122.1(9)
C00J C00L H00L 121.0
C00J C00L C00V 117.9(9)
C00V C00L H00L 121.0
C00G C00M C011 112.5(8)
C00Y C00M C00G 109.5(8)
C00Y C00M C011 108.6(8)
C00Y C00M C012 109.1(9)
C012 C00M C00G 108.6(8)
C012 C00M C011 108.5(9)
C00C C00N H00N 121.0
C00C C00N C00Q 118.0(9)
C00Q C00N H00N 121.0
C00Q C00O H00O 119.8
C00Q C00O C00W 120.5(9)
C00W C00O H00O 119.8
C00D C00P C00U 117.1(9)
C00D C00P C00X 120.4(9)
C00U C00P C00X 122.5(9)
C00N C00Q H00Q 118.7
C00O C00Q C00N 122.5(9)
C00O C00Q H00Q 118.7
C00I C00R C013 109.8(9)
C019 C00R C00I 110.2(9)
C019 C00R C013 108.4(11)
C01A C00R C00I 111.9(9)
C01A C00R C013 105.5(9)
C01A C00R C019 111.0(11)
C00H C00S C018 112.3(9)
C015 C00S C00H 108.8(9)
C015 C00S C018 108.4(11)
C01B C00S C00H 112.0(9)
C01B C00S C015 108.4(12)
C01B C00S C018 106.8(12)
C00V C00T H00T 119.4
C00V C00T C00W 121.2(8)
C00W C00T H00T 119.4
C00F C00U H00U 120.1
C00P C00U C00F 119.7(9)
C00P C00U H00U 120.1
C00L C00V H00V 119.0
C00T C00V C00L 122.1(9)
C00T C00V H00V 119.0
C00K C00W C00O 116.2(9)
C00K C00W C00T 115.9(9)
C00T C00W C00O 127.9(9)
C010 C00X C00P 112.3(9)
C010 C00X C014 106.8(9)
C014 C00X C00P 109.2(9)
C016 C00X C00P 110.1(8)
C016 C00X C010 108.7(10)
C016 C00X C014 109.8(11)
C00M C00Y H00A 109.5
C00M C00Y H00C 109.5
C00M C00Y H00G 109.5
H00A C00Y H00C 109.5
H00A C00Y H00G 109.5
H00C C00Y H00G 109.5
C00X C010 H01A 109.5
C00X C010 H01B 109.5
C00X C010 H01C 109.5
H01A C010 H01B 109.5
H01A C010 H01C 109.5
H01B C010 H01C 109.5
C00M C011 H01D 109.5
C00M C011 H01E 109.5
C00M C011 H01F 109.5
H01D C011 H01E 109.5
H01D C011 H01F 109.5
H01E C011 H01F 109.5
C00M C012 H01G 109.5
C00M C012 H01H 109.5
C00M C012 H01I 109.5
H01G C012 H01H 109.5
H01G C012 H01I 109.5
H01H C012 H01I 109.5
C00R C013 H01J 109.5
C00R C013 H01K 109.5
C00R C013 H01L 109.5
H01J C013 H01K 109.5
H01J C013 H01L 109.5
H01K C013 H01L 109.5
C00X C014 H01M 109.5
C00X C014 H01N 109.5
C00X C014 H01O 109.5
H01M C014 H01N 109.5
H01M C014 H01O 109.5
H01N C014 H01O 109.5
C00S C015 H01P 109.5
C00S C015 H01Q 109.5
C00S C015 H01R 109.5
H01P C015 H01Q 109.5
H01P C015 H01R 109.5
H01Q C015 H01R 109.5
C00X C016 H01S 109.5
C00X C016 H01T 109.5
C00X C016 H01U 109.5
H01S C016 H01T 109.5
H01S C016 H01U 109.5
H01T C016 H01U 109.5
C00S C018 H01V 109.5
C00S C018 H01W 109.5
C00S C018 H01X 109.5
H01V C018 H01W 109.5
H01V C018 H01X 109.5
H01W C018 H01X 109.5
C00R C019 H01Y 109.5
C00R C019 H 109.5
C00R C019 HA 109.5
H01Y C019 H 109.5
H01Y C019 HA 109.5
H C019 HA 109.5
C00R C01A H01Z 109.5
C00R C01A HB 109.5
C00R C01A HC 109.5
H01Z C01A HB 109.5
H01Z C01A HC 109.5
HB C01A HC 109.5
C00S C01B H01 109.5
C00S C01B HD 109.5
C00S C01B HE 109.5
H01 C01B HD 109.5
H01 C01B HE 109.5
HD C01B HE 109.5

loop_
_geom_bond_atom_site_label_1
_geom_bond_atom_site_label_2
_geom_bond_distance
Pd1 Cl1 2.271(2)
Pd1 Cl2 2.276(3)
Pd1 N2 2.059(7)
Pd1 N1 2.052(7)
N2 C006 1.295(11)
N2 C008 1.436(11)
N1 C007 1.295(11)
N1 C00A 1.455(10)
C006 C007 1.482(12)
C006 C00J 1.489(11)
C007 C00C 1.473(12)
C008 C009 1.366(13)
C008 C00I 1.404(13)
C009 H009 0.9300
C009 C00B 1.396(13)
C00A C00F 1.353(13)
C00A C00H 1.399(13)
C00B H00B 0.9300
C00B C00G 1.394(13)
C00C C00K 1.387(13)
C00C C00N 1.386(13)
C00D H00D 0.9300
C00D C00H 1.393(13)
C00D C00P 1.376(14)
C00E H00E 0.9300
C00E C00G 1.373(13)
C00E C00I 1.396(12)
C00F H00F 0.9300
C00F C00U 1.394(13)
C00G C00M 1.539(13)
C00H C00S 1.546(14)
C00I C00R 1.547(14)
C00J C00K 1.415(13)
C00J C00L 1.365(12)
C00K C00W 1.413(13)
C00L H00L 0.9300
C00L C00V 1.411(13)
C00M C00Y 1.515(14)
C00M C011 1.545(15)
C00M C012 1.535(14)
C00N H00N 0.9300
C00N C00Q 1.404(13)
C00O H00O 0.9300
C00O C00Q 1.372(14)
C00O C00W 1.419(14)
C00P C00U 1.377(14)
C00P C00X 1.544(13)
C00Q H00Q 0.9300
C00R C013 1.563(15)
C00R C019 1.518(16)
C00R C01A 1.505(15)
C00S C015 1.533(16)
C00S C018 1.546(17)
C00S C01B 1.501(17)
C00T H00T 0.9300
C00T C00V 1.382(14)
C00T C00W 1.414(13)
C00U H00U 0.9300
C00V H00V 0.9300
C00X C010 1.517(16)
C00X C014 1.534(16)
C00X C016 1.505(15)
C00Y H00A 0.9600
C00Y H00C 0.9600
C00Y H00G 0.9600
C010 H01A 0.9600
C010 H01B 0.9600
C010 H01C 0.9600
C011 H01D 0.9600
C011 H01E 0.9600
C011 H01F 0.9600
C012 H01G 0.9600
C012 H01H 0.9600
C012 H01I 0.9600
C013 H01J 0.9600
C013 H01K 0.9600
C013 H01L 0.9600
C014 H01M 0.9600
C014 H01N 0.9600
C014 H01O 0.9600
C015 H01P 0.9600
C015 H01Q 0.9600
C015 H01R 0.9600
C016 H01S 0.9600
C016 H01T 0.9600
C016 H01U 0.9600
C018 H01V 0.9600
C018 H01W 0.9600
C018 H01X 0.9600
C019 H01Y 0.9600
C019 H 0.9600
C019 HA 0.9600
C01A H01Z 0.9600
C01A HB 0.9600
C01A HC 0.9600
C01B H01 0.9600
C01B HD 0.9600
C01B HE 0.9600

loop_
_geom_torsion_atom_site_label_1
_geom_torsion_atom_site_label_2
_geom_torsion_atom_site_label_3
_geom_torsion_atom_site_label_4
_geom_torsion
Pd1 N2 C006 C007 4.2(10)
Pd1 N2 C006 C00J -175.9(9)
Pd1 N2 C008 C009 90.0(9)
Pd1 N2 C008 C00I -95.6(10)
Pd1 N1 C007 C006 -13.1(10)
Pd1 N1 C007 C00C 172.3(9)
Pd1 N1 C00A C00F -80.6(10)
Pd1 N1 C00A C00H 107.8(9)
N2 C006 C007 N1 6.3(13)
N2 C006 C007 C00C -177.6(8)
N2 C006 C00J C00K 178.6(10)
N2 C006 C00J C00L -3.0(19)
N2 C008 C009 C00B 169.8(8)
N2 C008 C00I C00E -168.2(8)
N2 C008 C00I C00R 12.0(14)
N1 C007 C00C C00K 172.7(10)
N1 C007 C00C C00N -7(2)
N1 C00A C00F C00U -168.1(8)
N1 C00A C00H C00D 166.4(8)
N1 C00A C00H C00S -12.1(14)
C006 N2 C008 C009 -82.1(10)
C006 N2 C008 C00I 92.3(11)
C006 C007 C00C C00K -2.4(10)
C006 C007 C00C C00N 178.3(11)
C006 C00J C00K C00C 0.0(11)
C006 C00J C00K C00W -179.7(9)
C006 C00J C00L C00V -179.3(10)
C007 N1 C00A C00F 83.1(10)
C007 N1 C00A C00H -88.5(11)
C007 C006 C00J C00K -1.5(10)
C007 C006 C00J C00L 177.0(11)
C007 C00C C00K C00J 1.5(11)
C007 C00C C00K C00W -178.8(9)
C007 C00C C00N C00Q 179.1(10)
C008 N2 C006 C007 177.9(8)
C008 N2 C006 C00J -2.1(15)
C008 C009 C00B C00G -1.6(13)
C008 C00I C00R C013 49.5(13)
C008 C00I C00R C019 -69.8(13)
C008 C00I C00R C01A 166.2(10)
C009 C008 C00I C00E 5.8(13)
C009 C008 C00I C00R -174.1(9)
C009 C00B C00G C00E 6.3(12)
C009 C00B C00G C00M -175.4(8)
C00A N1 C007 C006 -179.9(8)
C00A N1 C007 C00C 5.4(16)
C00A C00F C00U C00P 1.8(14)
C00A C00H C00S C015 82.2(13)
C00A C00H C00S C018 -37.8(15)
C00A C00H C00S C01B -158.0(12)
C00B C00G C00M C00Y 50.9(11)
C00B C00G C00M C011 171.8(8)
C00B C00G C00M C012 -68.1(11)
C00C C00K C00W C00O 0.3(15)
C00C C00K C00W C00T 177.8(9)
C00C C00N C00Q C00O -1.2(16)
C00D C00H C00S C015 -96.2(12)
C00D C00H C00S C018 143.8(11)
C00D C00H C00S C01B 23.6(15)
C00D C00P C00U C00F -5.8(14)
C00D C00P C00X C010 178.8(10)
C00D C00P C00X C014 -63.0(12)
C00D C00P C00X C016 57.6(14)
C00E C00G C00M C00Y -131.0(10)
C00E C00G C00M C011 -10.1(12)
C00E C00G C00M C012 110.0(11)
C00E C00I C00R C013 -130.4(10)
C00E C00I C00R C019 110.3(11)
C00E C00I C00R C01A -13.6(14)
C00F C00A C00H C00D -4.7(13)
C00F C00A C00H C00S 176.9(9)
C00G C00E C00I C008 -0.6(13)
C00G C00E C00I C00R 179.2(9)
C00H C00A C00F C00U 3.7(14)
C00H C00D C00P C00U 4.9(15)
C00H C00D C00P C00X -174.3(9)
C00I C008 C009 C00B -4.8(14)
C00I C00E C00G C00B -5.3(13)
C00I C00E C00G C00M 176.5(8)
C00J C006 C007 N1 -173.6(8)
C00J C006 C007 C00C 2.4(10)
C00J C00K C00W C00O 179.9(9)
C00J C00K C00W C00T -2.6(14)
C00J C00L C00V C00T 1.7(15)
C00K C00C C00N C00Q -0.2(15)
C00K C00J C00L C00V -1.0(14)
C00L C00J C00K C00C -178.7(9)
C00L C00J C00K C00W 1.6(15)
C00N C00C C00K C00J -179.0(9)
C00N C00C C00K C00W 0.6(15)
C00P C00D C00H C00A 0.3(15)
C00P C00D C00H C00S 178.9(9)
C00Q C00O C00W C00K -1.6(15)
C00Q C00O C00W C00T -178.8(10)
C00U C00P C00X C010 -0.3(14)
C00U C00P C00X C014 117.9(12)
C00U C00P C00X C016 -121.5(12)
C00V C00T C00W C00K 3.2(15)
C00V C00T C00W C00O -179.6(10)
C00W C00O C00Q C00N 2.2(17)
C00W C00T C00V C00L -2.9(16)
C00X C00P C00U C00F 173.3(9)
